data_2203805
loop_
_publ_author_name
'Andrew N Boa'
'Jonathan D Crane'

_publ_section_title
;
 (3,5-Dimethylpyrazol-1-yl)acetic acid
;
_journal_issue 6
_journal_name_full 'Acta Crystallographica Section E'
_journal_page_first o966
_journal_page_last o967
_journal_paper_doi 10.1107/S1600536804010761
_journal_volume 60
_journal_year 2004
_chemical_formula_iupac 'C7 H10 N2 O2'
_chemical_formula_moiety 'C7 H10 N2 O2'
_chemical_formula_sum 'C7 H10 N2 O2'
_chemical_formula_weight 154.17
_chemical_name_systematic
;
(3,5-Dimethyl-pyrazol-1-yl)acetic acid
;
_space_group_IT_number 19
_symmetry_cell_setting orthorhombic
_symmetry_space_group_name_Hall 'P 2ac 2ab'
_symmetry_space_group_name_H-M 'P 21 21 21'
_atom_sites_solution_hydrogens geom
_atom_sites_solution_primary direct
_atom_sites_solution_secondary difmap
_cell_angle_alpha 90.00
_cell_angle_beta 90.00
_cell_angle_gamma 90.00
_cell_formula_units_Z 4
_cell_length_a 4.8528(4)
_cell_length_b 7.0073(6)
_cell_length_c 23.256(3)
_cell_measurement_reflns_used 6939
_cell_measurement_temperature 150(2)
_cell_measurement_theta_max 34.82
_cell_measurement_theta_min 3.04
_cell_volume 790.82(14)
_computing_cell_refinement X-AREA
_computing_data_collection 'X-AREA (Stoe, 2001)'
_computing_data_reduction 'X-RED (Stoe, 2001)'
_computing_molecular_graphics 'ORTEP-3 for Windows (Farrugia, 1997)'
_computing_publication_material 'WinGX (Farrugia, 1999) and PLATON (Spek, 2001)'
_computing_structure_refinement 'SHELXL97 (Sheldrick, 1997)'
_computing_structure_solution 'SHELXS97 (Sheldrick, 1997)'
_diffrn_ambient_temperature 150(2)
_diffrn_measured_fraction_theta_full 0.998
_diffrn_measured_fraction_theta_max 0.998
_diffrn_measurement_device_type 'Stoe IPDS-II area-detector'
_diffrn_measurement_method '\f and \w'
_diffrn_radiation_monochromator graphite
_diffrn_radiation_source 'fine-focus sealed tube'
_diffrn_radiation_type MoK\a
_diffrn_radiation_wavelength 0.71073
_diffrn_reflns_av_R_equivalents 0.0565
_diffrn_reflns_av_sigmaI/netI 0.0372
_diffrn_reflns_limit_h_max 6
_diffrn_reflns_limit_h_min -7
_diffrn_reflns_limit_k_max 10
_diffrn_reflns_limit_k_min -11
_diffrn_reflns_limit_l_max 37
_diffrn_reflns_limit_l_min -37
_diffrn_reflns_number 11979
_diffrn_reflns_theta_full 34.82
_diffrn_reflns_theta_max 34.82
_diffrn_reflns_theta_min 3.04
_diffrn_standards_decay_% 0
_diffrn_standards_number 0
_exptl_absorpt_coefficient_mu 0.097
_exptl_absorpt_correction_type none
_exptl_crystal_colour colourless
_exptl_crystal_density_diffrn 1.295
_exptl_crystal_density_method 'not measured'
_exptl_crystal_description lath
_exptl_crystal_F_000 328
_exptl_crystal_size_max 0.60
_exptl_crystal_size_mid 0.25
_exptl_crystal_size_min 0.10
_refine_diff_density_max 0.264
_refine_diff_density_min -0.261
_refine_ls_extinction_coef 0.088(15)
_refine_ls_extinction_expression Fc^*^=kFc[1+0.001xFc^2^\l^3^/sin(2\q)]^-1/4^
_refine_ls_extinction_method SHELXL97
_refine_ls_goodness_of_fit_ref 1.054
_refine_ls_hydrogen_treatment mixed
_refine_ls_matrix_type full
_refine_ls_number_parameters 107
_refine_ls_number_reflns 2013
_refine_ls_number_restraints 0
_refine_ls_restrained_S_all 1.054
_refine_ls_R_factor_all 0.0759
_refine_ls_R_factor_gt 0.0487
_refine_ls_shift/su_max 0.000
_refine_ls_shift/su_mean 0.000
_refine_ls_structure_factor_coef Fsqd
_refine_ls_weighting_details 'calc w = 1/[\s^2^(Fo^2^)+(0.0896P)^2^] where P = (Fo^2^+2Fc^2^)/3'
_refine_ls_weighting_scheme calc
_refine_ls_wR_factor_gt 0.1300
_refine_ls_wR_factor_ref 0.1472
_reflns_number_gt 1357
_reflns_number_total 2013
_reflns_threshold_expression I>2\s(I)
_cod_data_source_file su6099.cif
_cod_data_source_block I
_cod_original_cell_volume 790.82(13)
_cod_database_code 2203805
_cod_database_fobs_code 2203805

loop_
_symmetry_equiv_pos_as_xyz
'x, y, z'
'-x+1/2, -y, z+1/2'
'x+1/2, -y+1/2, -z'
'-x, y+1/2, -z+1/2'

loop_
_atom_site_label
_atom_site_fract_x
_atom_site_fract_y
_atom_site_fract_z
_atom_site_U_iso_or_equiv
_atom_site_adp_type
_atom_site_calc_flag
_atom_site_refinement_flags
_atom_site_occupancy
_atom_site_type_symbol
O1 0.7445(3) 0.7871(2) 0.20669(6) 0.0365(3) Uani d . 1 O
H1 0.857(6) 0.711(4) 0.1827(11) 0.047(7) Uiso d . 1 H
O2 1.0832(3) 0.7353(3) 0.26981(7) 0.0506(5) Uani d . 1 O
N1 0.9883(3) 1.0557(2) 0.36906(6) 0.0305(3) Uani d . 1 N
N2 0.8155(3) 0.9087(2) 0.35669(6) 0.0302(3) Uani d . 1 N
C1 1.1052(4) 1.0099(3) 0.41895(7) 0.0324(4) Uani d . 1 C
C2 1.0090(5) 0.8317(3) 0.43831(8) 0.0359(4) Uani d . 1 C
H2 1.0595 0.7673 0.4727 0.043 Uiso calc R 1 H
C3 0.8258(4) 0.7701(3) 0.39683(7) 0.0340(4) Uani d . 1 C
C4 0.6802(4) 0.9005(3) 0.30112(7) 0.0322(3) Uani d . 1 C
H4A 0.6406 1.0316 0.2876 0.039 Uiso calc R 1 H
H4B 0.5028 0.8318 0.3049 0.039 Uiso calc R 1 H
C5 0.8611(4) 0.7992(3) 0.25772(7) 0.0315(4) Uani d . 1 C
C6 1.3125(5) 1.1405(3) 0.44582(8) 0.0396(4) Uani d . 1 C
H6A 1.3129 1.2628 0.4254 0.048 Uiso calc R 1 H
H6B 1.4959 1.0825 0.4434 0.048 Uiso calc R 1 H
H6C 1.2644 1.1617 0.4862 0.048 Uiso calc R 1 H
C7 0.6677(5) 0.5879(3) 0.39156(10) 0.0459(5) Uani d . 1 C
H7A 0.7373 0.5148 0.3587 0.055 Uiso calc R 1 H
H7B 0.4721 0.6166 0.3857 0.055 Uiso calc R 1 H
H7C 0.6901 0.5127 0.4268 0.055 Uiso calc R 1 H

loop_
_atom_site_aniso_label
_atom_site_aniso_U_11
_atom_site_aniso_U_22
_atom_site_aniso_U_33
_atom_site_aniso_U_12
_atom_site_aniso_U_13
_atom_site_aniso_U_23
O1 0.0385(7) 0.0411(7) 0.0300(5) 0.0043(6) -0.0031(5) -0.0059(5)
O2 0.0321(7) 0.0757(12) 0.0439(8) 0.0119(8) -0.0075(6) -0.0208(8)
N1 0.0321(7) 0.0315(7) 0.0277(6) -0.0024(6) 0.0000(6) -0.0027(5)
N2 0.0305(7) 0.0306(6) 0.0295(6) -0.0011(6) 0.0010(6) -0.0022(5)
C1 0.0319(8) 0.0369(9) 0.0284(7) -0.0021(7) 0.0020(7) -0.0011(6)
C2 0.0388(9) 0.0390(9) 0.0299(7) -0.0019(8) 0.0000(7) 0.0040(7)
C3 0.0353(9) 0.0345(8) 0.0322(7) -0.0027(8) 0.0035(7) 0.0012(6)
C4 0.0297(8) 0.0361(8) 0.0309(7) 0.0010(7) -0.0026(7) -0.0019(6)
C5 0.0287(8) 0.0342(8) 0.0316(7) -0.0040(7) -0.0017(6) -0.0030(6)
C6 0.0402(10) 0.0454(10) 0.0334(8) -0.0074(9) -0.0029(8) -0.0033(8)
C7 0.0528(13) 0.0390(10) 0.0457(10) -0.0127(10) -0.0002(10) 0.0028(8)

loop_
_atom_type_symbol
_atom_type_description
_atom_type_scat_dispersion_real
_atom_type_scat_dispersion_imag
_atom_type_scat_source
O O 0.0106 0.0060 'International Tables Vol C Tables 4.2.6.8 and 6.1.1.4'
N N 0.0061 0.0033 'International Tables Vol C Tables 4.2.6.8 and 6.1.1.4'
C C 0.0033 0.0016 'International Tables Vol C Tables 4.2.6.8 and 6.1.1.4'
H H 0.0000 0.0000 'International Tables Vol C Tables 4.2.6.8 and 6.1.1.4'

loop_
_geom_angle_atom_site_label_1
_geom_angle_atom_site_label_2
_geom_angle_atom_site_label_3
_geom_angle
_geom_angle_publ_flag
C5 O1 H1 108.5(17) ?
C1 N1 N2 105.34(15) ?
C3 N2 N1 112.12(15) ?
C3 N2 C4 127.23(16) ?
N1 N2 C4 119.87(14) yes
N1 C1 C2 110.60(17) ?
N1 C1 C6 120.19(17) ?
C2 C1 C6 129.19(18) ?
C3 C2 C1 105.50(16) ?
C3 C2 H2 127.3 ?
C1 C2 H2 127.3 ?
N2 C3 C2 106.42(17) ?
N2 C3 C7 122.65(17) ?
C2 C3 C7 130.89(18) ?
N2 C4 C5 110.48(15) yes
N2 C4 H4A 109.6 ?
C5 C4 H4A 109.6 ?
N2 C4 H4B 109.6 ?
C5 C4 H4B 109.6 ?
H4A C4 H4B 108.1 ?
O2 C5 O1 124.93(18) yes
O2 C5 C4 122.63(17) ?
O1 C5 C4 112.42(16) ?
C1 C6 H6A 109.5 ?
C1 C6 H6B 109.5 ?
H6A C6 H6B 109.5 ?
C1 C6 H6C 109.5 ?
H6A C6 H6C 109.5 ?
H6B C6 H6C 109.5 ?
C3 C7 H7A 109.5 ?
C3 C7 H7B 109.5 ?
H7A C7 H7B 109.5 ?
C3 C7 H7C 109.5 ?
H7A C7 H7C 109.5 ?
H7B C7 H7C 109.5 ?

loop_
_geom_bond_atom_site_label_1
_geom_bond_atom_site_label_2
_geom_bond_distance
_geom_bond_publ_flag
O1 C5 1.318(2) yes
O1 H1 0.95(3) ?
O2 C5 1.201(2) yes
N1 N2 1.359(2) yes
N2 C3 1.348(2) yes
C2 C3 1.381(3) yes
C1 C2 1.407(3) yes
N1 C1 1.331(2) yes
N2 C4 1.451(2) yes
C4 C5 1.514(3) yes
C1 C6 1.497(3) ?
C2 H2 0.9500 ?
C3 C7 1.495(3) ?
C4 H4A 0.9900 ?
C4 H4B 0.9900 ?
C6 H6A 0.9800 ?
C6 H6B 0.9800 ?
C6 H6C 0.9800 ?
C7 H7A 0.9800 ?
C7 H7B 0.9800 ?
C7 H7C 0.9800 ?

loop_
_geom_hbond_atom_site_label_D
_geom_hbond_atom_site_label_H
_geom_hbond_atom_site_label_A
_geom_hbond_site_symmetry_A
_geom_hbond_distance_DH
_geom_hbond_distance_HA
_geom_hbond_distance_DA
_geom_hbond_angle_DHA
_geom_hbond_publ_flag
O1 H1 N1 4_745 0.95(3) 1.79(3) 2.723(2) 169(3) yes

loop_
_geom_torsion_atom_site_label_1
_geom_torsion_atom_site_label_2
_geom_torsion_atom_site_label_3
_geom_torsion_atom_site_label_4
_geom_torsion
_geom_torsion_publ_flag
C1 N1 N2 C3 -1.4(2) ?
C1 N1 N2 C4 -172.01(16) ?
N2 N1 C1 C2 0.6(2) ?
N2 N1 C1 C6 179.48(17) ?
N1 C1 C2 C3 0.3(2) ?
C6 C1 C2 C3 -178.4(2) ?
N1 N2 C3 C2 1.6(2) ?
C4 N2 C3 C2 171.38(18) ?
N1 N2 C3 C7 -176.37(18) ?
C4 N2 C3 C7 -6.6(3) ?
C1 C2 C3 N2 -1.1(2) ?
C1 C2 C3 C7 176.6(2) ?
C3 N2 C4 C5 -81.6(2) ?
N1 N2 C4 C5 87.48(19) yes
N2 C4 C5 O2 0.7(3) yes
N2 C4 C5 O1 179.42(15) ?

loop_
_cod_related_entry_id
_cod_related_entry_database
_cod_related_entry_code
1 ChemSpider 498074
